data_7035104
loop_
_publ_author_name
'Bryant, Macguire R.'
'Burrows, Andrew D.'
'Fitchett, Christopher M.'
'Hawes, Chris S.'
'Hunter, Sally O.'
'Keenan, Luke L.'
'Kelly, David J.'
'Kruger, Paul E.'
'Mahon, Mary F.'
'Richardson, Christopher'

_publ_section_title
;
 The synthesis and characterisation of coordination and hydrogen-bonded
 networks based on 4-(3,5-dimethyl-1H-pyrazol-4-yl)benzoic acid.
;
_journal_issue 19
_journal_name_full 'Dalton transactions (Cambridge, England : 2003)'
_journal_page_first 9269
_journal_page_last 9280
_journal_paper_doi 10.1039/c5dt00011d
_journal_volume 44
_journal_year 2015
_chemical_formula_moiety 'C12 H13 N2 O2, N O3'
_chemical_formula_sum 'C12 H13 N3 O5'
_chemical_formula_weight 279.25
_chemical_name_common '4-(3,5-dimethyl-1H,2H-pyrazolium-4-yl)benzoic acid nitrate'
_space_group_crystal_system triclinic
_space_group_IT_number 2
_space_group_name_Hall '-P 1'
_space_group_name_H-M_alt 'P -1'
_symmetry_space_group_name_Hall '-P 1'
_symmetry_space_group_name_H-M 'P -1'
_atom_sites_solution_hydrogens geom
_atom_sites_solution_primary direct
_atom_sites_solution_secondary difmap
_audit_creation_date 2014-12-29
_audit_creation_method
;
Olex2 1.2
(compiled 2014.08.28 svn.r2986 for OlexSys, GUI svn.r4874)
;
_audit_update_record
;
2015-03-12 deposited with the CCDC.
2015-04-17 downloaded from the CCDC.
;
_cell_angle_alpha 72.810(4)
_cell_angle_beta 70.221(4)
_cell_angle_gamma 78.066(4)
_cell_formula_units_Z 2
_cell_length_a 7.4272(4)
_cell_length_b 8.9566(6)
_cell_length_c 10.4607(6)
_cell_measurement_reflns_used 1852
_cell_measurement_temperature 123(2)
_cell_measurement_theta_max 22.42
_cell_measurement_theta_min 2.79
_cell_volume 621.14(7)
_computing_data_reduction 'SAINT v7.53A (Bruker, 2008)'
_computing_molecular_graphics 'Olex2 (Dolomanov et al., 2009)'
_computing_publication_material 'Olex2 (Dolomanov et al., 2009)'
_computing_structure_refinement 'XLMP (Sheldrick, 2008)'
_computing_structure_solution 'XS (Sheldrick, 2008)'
_diffrn_ambient_temperature 123(2)
_diffrn_measured_fraction_theta_full 0.991
_diffrn_measured_fraction_theta_max 0.991
_diffrn_measurement_device_type 'Bruker APEX-II CCD'
_diffrn_measurement_method '\f and \w scans'
_diffrn_radiation_monochromator graphite
_diffrn_radiation_probe x-ray
_diffrn_radiation_type MoK\a
_diffrn_radiation_wavelength 0.71073
_diffrn_reflns_av_R_equivalents 0.0735
_diffrn_reflns_av_unetI/netI 0.0961
_diffrn_reflns_limit_h_max 9
_diffrn_reflns_limit_h_min -9
_diffrn_reflns_limit_k_max 11
_diffrn_reflns_limit_k_min -11
_diffrn_reflns_limit_l_max 13
_diffrn_reflns_limit_l_min -13
_diffrn_reflns_number 14759
_diffrn_reflns_theta_full 28.43
_diffrn_reflns_theta_max 28.43
_diffrn_reflns_theta_min 2.79
_diffrn_source 'fine-focus sealed tube'
_diffrn_source_current 30.0
_diffrn_source_power 1.35
_diffrn_source_voltage 45.0
_diffrn_standards_number 0
_exptl_absorpt_coefficient_mu 0.118
_exptl_absorpt_correction_T_max 1.000000
_exptl_absorpt_correction_T_min 0.704295
_exptl_absorpt_correction_type multi-scan
_exptl_absorpt_process_details SADABS
_exptl_crystal_colour yellow
_exptl_crystal_colour_primary yellow
_exptl_crystal_density_diffrn 1.493
_exptl_crystal_density_method 'not measured'
_exptl_crystal_description block
_exptl_crystal_F_000 292
_exptl_crystal_size_max 0.28
_exptl_crystal_size_mid 0.14
_exptl_crystal_size_min 0.06
_refine_diff_density_max 0.413
_refine_diff_density_min -0.269
_refine_diff_density_rms 0.056
_refine_ls_extinction_method none
_refine_ls_goodness_of_fit_ref 0.876
_refine_ls_hydrogen_treatment mixed
_refine_ls_matrix_type full
_refine_ls_number_parameters 193
_refine_ls_number_reflns 3077
_refine_ls_number_restraints 3
_refine_ls_restrained_S_all 0.877
_refine_ls_R_factor_all 0.1029
_refine_ls_R_factor_gt 0.0484
_refine_ls_shift/su_max 0.000
_refine_ls_shift/su_mean 0.000
_refine_ls_structure_factor_coef Fsqd
_refine_ls_weighting_details 'calc w=1/[\s^2^(Fo^2^)+(0.0550P)^2^+0.0000P] where P=(Fo^2^+2Fc^2^)/3'
_refine_ls_weighting_scheme calc
_refine_ls_wR_factor_gt 0.1070
_refine_ls_wR_factor_ref 0.1213
_reflns_number_gt 1604
_reflns_number_total 3077
_reflns_threshold_expression >2sigma(I)
_cod_data_source_file c5dt00011d2.cif
_cod_data_source_block csh27
_cod_depositor_comments 'Adding full bibliography for 7035103--7035111.cif.'
_cod_original_cell_volume 621.14(6)
_cod_database_code 7035104
_olex2_refinement_description
;
1. Others
 Fixed Uiso: H2(0.03) H6(0.029) H3(0.027) H1(0.03) H2B(0.027) H5(0.03)
 H51A(0.044) H51B(0.044) H51C(0.044) H31A(0.048) H31B(0.048) H31C(0.048)
 Fixed X: H6(0.4881) H3(-0.1371) H2B(0.0293) H5(0.3244) H51A(0.2035)
 H51B(0.1021) H51C(0.0086) H31A(-0.3441) H31B(-0.131) H31C(-0.2868)
 Fixed Y: H6(0.3696) H3(0.2432) H2B(0.339) H5(0.2652) H51A(0.2847)
 H51B(0.4325) H51C(0.3806) H31A(0.0557) H31B(-0.035) H31C(-0.1045)
 Fixed Z: H6(0.6453) H3(0.8904) H2B(0.9955) H5(0.5436) H51A(0.335)
 H51B(0.4005) H51C(0.3054) H31A(0.9128) H31B(0.8964) H31C(0.8624)
;
_olex2_submission_special_instructions 'No special instructions were received'

loop_
_space_group_symop_id
_space_group_symop_operation_xyz
1 'x, y, z'
2 '-x, -y, -z'

loop_
_atom_site_label
_atom_site_type_symbol
_atom_site_fract_x
_atom_site_fract_y
_atom_site_fract_z
_atom_site_U_iso_or_equiv
_atom_site_adp_type
_atom_site_occupancy
_atom_site_calc_flag
_atom_site_refinement_flags_posn
O1 O 0.2982(2) 0.43256(19) 1.02639(14) 0.0286(4) Uani 1 d .
O3 O 0.5390(2) 0.0987(2) 0.36388(15) 0.0334(4) Uani 1 d .
N2 N -0.1679(3) 0.1634(2) 0.48789(18) 0.0252(5) Uani 1 d D
H2 H -0.204(3) 0.169(3) 0.4104(15) 0.030 Uiso 1 d DR
O2 O 0.5454(2) 0.4665(2) 0.82872(17) 0.0334(4) Uani 1 d D
N3 N 0.6431(3) 0.1569(2) 0.24158(19) 0.0300(5) Uani 1 d .
C6 C 0.3616(3) 0.3426(3) 0.6958(2) 0.0245(5) Uani 1 d .
H6 H 0.4881 0.3696 0.6453 0.029 Uiso 1 calc R
C7 C 0.3756(3) 0.4245(3) 0.9019(2) 0.0237(5) Uani 1 d .
C4 C 0.0744(3) 0.2451(2) 0.7060(2) 0.0203(5) Uani 1 d .
C1 C 0.2756(3) 0.3640(3) 0.8311(2) 0.0215(5) Uani 1 d .
C3 C -0.0096(3) 0.2678(3) 0.8405(2) 0.0228(5) Uani 1 d .
H3 H -0.1371 0.2432 0.8904 0.027 Uiso 1 calc R
N1 N -0.2525(3) 0.0705(2) 0.61421(18) 0.0248(5) Uani 1 d D
H1 H -0.347(2) 0.011(2) 0.623(2) 0.030 Uiso 1 d DR
C2 C 0.0890(3) 0.3255(3) 0.9031(2) 0.0224(5) Uani 1 d .
H2B H 0.0293 0.3390 0.9955 0.027 Uiso 1 calc R
O5 O 0.7895(2) 0.2147(2) 0.23106(16) 0.0402(5) Uani 1 d .
C5 C 0.2632(3) 0.2820(3) 0.6348(2) 0.0253(5) Uani 1 d .
H5 H 0.3244 0.2652 0.5436 0.030 Uiso 1 calc R
C4' C -0.0378(3) 0.1887(3) 0.6398(2) 0.0213(5) Uani 1 d .
C5' C -0.0343(3) 0.2372(2) 0.5011(2) 0.0166(5) Uani 1 d .
C51 C 0.0796(3) 0.3427(3) 0.3749(2) 0.0296(6) Uani 1 d .
H51A H 0.2035 0.2847 0.3350 0.044 Uiso 1 calc GR
H51B H 0.1021 0.4325 0.4005 0.044 Uiso 1 calc GR
H51C H 0.0086 0.3806 0.3054 0.044 Uiso 1 calc GR
C31 C -0.2402(3) -0.0079(3) 0.8580(2) 0.0318(6) Uani 1 d .
H31A H -0.3441 0.0557 0.9128 0.048 Uiso 1 calc GR
H31B H -0.1310 -0.0350 0.8964 0.048 Uiso 1 calc GR
H31C H -0.2868 -0.1045 0.8624 0.048 Uiso 1 calc GR
O4 O 0.6008(3) 0.1575(3) 0.13800(17) 0.0561(6) Uani 1 d .
C3' C -0.1772(3) 0.0840(3) 0.7088(2) 0.0225(5) Uani 1 d .
H2A H 0.586(4) 0.506(3) 0.877(3) 0.071(11) Uiso 1 d D

loop_
_atom_site_aniso_label
_atom_site_aniso_U_11
_atom_site_aniso_U_22
_atom_site_aniso_U_33
_atom_site_aniso_U_23
_atom_site_aniso_U_13
_atom_site_aniso_U_12
O1 0.0282(8) 0.0420(11) 0.0203(8) -0.0093(7) -0.0060(7) -0.0137(8)
O3 0.0352(9) 0.0442(11) 0.0206(8) -0.0034(7) -0.0017(7) -0.0222(8)
N2 0.0275(10) 0.0319(12) 0.0184(10) -0.0038(9) -0.0089(8) -0.0080(9)
O2 0.0240(9) 0.0552(12) 0.0289(9) -0.0157(8) -0.0041(7) -0.0199(8)
N3 0.0279(10) 0.0407(13) 0.0227(11) -0.0055(9) -0.0048(9) -0.0146(10)
C6 0.0184(11) 0.0331(14) 0.0243(12) -0.0092(10) -0.0038(9) -0.0090(10)
C7 0.0225(11) 0.0266(13) 0.0232(12) -0.0027(10) -0.0080(9) -0.0084(10)
C4 0.0224(11) 0.0191(12) 0.0208(11) -0.0020(9) -0.0084(9) -0.0063(9)
C1 0.0220(11) 0.0243(13) 0.0216(11) -0.0039(9) -0.0101(9) -0.0067(10)
C3 0.0198(11) 0.0273(13) 0.0214(11) -0.0029(10) -0.0052(9) -0.0093(10)
N1 0.0254(10) 0.0302(12) 0.0214(10) -0.0059(8) -0.0057(8) -0.0118(9)
C2 0.0225(11) 0.0275(13) 0.0168(11) -0.0029(9) -0.0051(9) -0.0073(10)
O5 0.0325(9) 0.0663(13) 0.0263(9) -0.0028(8) -0.0084(7) -0.0288(9)
C5 0.0249(11) 0.0313(14) 0.0209(11) -0.0092(10) -0.0038(9) -0.0066(11)
C4' 0.0190(10) 0.0228(12) 0.0225(11) -0.0061(9) -0.0038(9) -0.0068(10)
C5' 0.0146(10) 0.0198(12) 0.0167(10) -0.0069(9) -0.0058(8) 0.0005(9)
C51 0.0334(13) 0.0317(14) 0.0251(12) -0.0026(11) -0.0100(10) -0.0110(12)
C31 0.0368(13) 0.0359(15) 0.0235(12) -0.0014(11) -0.0063(10) -0.0195(12)
O4 0.0568(12) 0.1013(18) 0.0249(10) -0.0135(10) -0.0139(9) -0.0406(12)
C3' 0.0246(11) 0.0252(13) 0.0207(11) -0.0068(10) -0.0076(9) -0.0060(10)

loop_
_atom_type_symbol
_atom_type_description
_atom_type_scat_dispersion_real
_atom_type_scat_dispersion_imag
_atom_type_scat_source
C C 0.0033 0.0016 'International Tables Vol C Tables 4.2.6.8 and 6.1.1.4'
H H 0.0000 0.0000 'International Tables Vol C Tables 4.2.6.8 and 6.1.1.4'
N N 0.0061 0.0033 'International Tables Vol C Tables 4.2.6.8 and 6.1.1.4'
O O 0.0106 0.0060 'International Tables Vol C Tables 4.2.6.8 and 6.1.1.4'

loop_
_geom_angle_atom_site_label_1
_geom_angle_atom_site_label_2
_geom_angle_atom_site_label_3
_geom_angle
N1 N2 H2 120.3(14)
N1 N2 C5' 109.25(17)
C5' N2 H2 130.5(14)
C7 O2 H2A 108.7(19)
O5 N3 O3 117.62(18)
O4 N3 O3 120.85(18)
O4 N3 O5 121.53(18)
C1 C6 H6 119.9
C5 C6 H6 119.9
C5 C6 C1 120.23(19)
O1 C7 O2 123.1(2)
O1 C7 C1 120.37(18)
O2 C7 C1 116.56(18)
C3 C4 C5 118.1(2)
C3 C4 C4' 119.98(17)
C5 C4 C4' 121.86(18)
C6 C1 C7 122.38(18)
C2 C1 C6 119.1(2)
C2 C1 C7 118.48(18)
C4 C3 H3 119.3
C2 C3 C4 121.33(18)
C2 C3 H3 119.3
N2 N1 H1 120.3(13)
C3' N1 N2 108.95(17)
C3' N1 H1 130.8(13)
C1 C2 H2B 119.9
C3 C2 C1 120.25(19)
C3 C2 H2B 119.9
C6 C5 C4 120.9(2)
C6 C5 H5 119.5
C4 C5 H5 119.5
C5' C4' C4 126.48(18)
C5' C4' C3' 107.19(19)
C3' C4' C4 126.20(19)
N2 C5' C4' 106.88(17)
N2 C5' C51 118.65(18)
C4' C5' C51 134.5(2)
C5' C51 H51A 109.5
C5' C51 H51B 109.5
C5' C51 H51C 109.5
H51A C51 H51B 109.5
H51A C51 H51C 109.5
H51B C51 H51C 109.5
H31A C31 H31B 109.5
H31A C31 H31C 109.5
H31B C31 H31C 109.5
C3' C31 H31A 109.5
C3' C31 H31B 109.5
C3' C31 H31C 109.5
N1 C3' C4' 107.74(18)
N1 C3' C31 121.09(19)
C4' C3' C31 131.1(2)

loop_
_geom_bond_atom_site_label_1
_geom_bond_atom_site_label_2
_geom_bond_distance
O1 C7 1.250(2)
O3 N3 1.269(2)
N2 H2 0.924(9)
N2 N1 1.356(2)
N2 C5' 1.364(3)
O2 C7 1.300(2)
O2 H2A 0.849(10)
N3 O5 1.257(2)
N3 O4 1.224(2)
C6 H6 0.9500
C6 C1 1.395(3)
C6 C5 1.385(3)
C7 C1 1.472(3)
C4 C3 1.391(3)
C4 C5 1.404(3)
C4 C4' 1.484(3)
C1 C2 1.395(3)
C3 H3 0.9500
C3 C2 1.383(3)
N1 H1 0.934(9)
N1 C3' 1.334(3)
C2 H2B 0.9500
C5 H5 0.9500
C4' C5' 1.378(3)
C4' C3' 1.403(3)
C5' C51 1.479(3)
C51 H51A 0.9800
C51 H51B 0.9800
C51 H51C 0.9800
C31 H31A 0.9800
C31 H31B 0.9800
C31 H31C 0.9800
C31 C3' 1.496(3)

loop_
_geom_hbond_atom_site_label_D
_geom_hbond_atom_site_label_H
_geom_hbond_atom_site_label_A
_geom_hbond_distance_DH
_geom_hbond_distance_HA
_geom_hbond_distance_DA
_geom_hbond_angle_DHA
_geom_hbond_site_symmetry_A
N2 H2 O5 0.924(9) 1.812(11) 2.705(2) 162(2) 1_455
N1 H1 O3 0.934(9) 1.837(10) 2.770(2) 177(2) 2_556
O2 H2A O1 0.849(10) 1.784(11) 2.627(2) 171(3) 2_667

loop_
_geom_torsion_atom_site_label_1
_geom_torsion_atom_site_label_2
_geom_torsion_atom_site_label_3
_geom_torsion_atom_site_label_4
_geom_torsion
O1 C7 C1 C6 -175.4(2)
O1 C7 C1 C2 3.9(3)
N2 N1 C3' C4' -0.5(2)
N2 N1 C3' C31 -178.8(2)
O2 C7 C1 C6 4.1(3)
O2 C7 C1 C2 -176.6(2)
C6 C1 C2 C3 -0.4(3)
C7 C1 C2 C3 -179.8(2)
C4 C3 C2 C1 0.7(3)
C4 C4' C5' N2 -176.0(2)
C4 C4' C5' C51 5.2(4)
C4 C4' C3' N1 176.4(2)
C4 C4' C3' C31 -5.6(4)
C1 C6 C5 C4 1.7(3)
C3 C4 C5 C6 -1.4(3)
C3 C4 C4' C5' 141.3(2)
C3 C4 C4' C3' -33.9(3)
N1 N2 C5' C4' -0.3(2)
N1 N2 C5' C51 178.69(19)
C5 C6 C1 C7 178.5(2)
C5 C6 C1 C2 -0.8(3)
C5 C4 C3 C2 0.2(3)
C5 C4 C4' C5' -36.5(3)
C5 C4 C4' C3' 148.3(2)
C4' C4 C3 C2 -177.7(2)
C4' C4 C5 C6 176.5(2)
C5' N2 N1 C3' 0.5(2)
C5' C4' C3' N1 0.4(2)
C5' C4' C3' C31 178.4(2)
C3' C4' C5' N2 -0.1(2)
C3' C4' C5' C51 -178.8(2)
